data_4076215
loop_
_publ_author_name
'Baumgartner, Judith'
'Fischer, Roland'
'Fischer, Jelena'
'Wallner, Andreas'
'Marschner, Christoph'
'Fl\"orke, Ulrich'

_publ_section_title
;
 Structural Aspects of Trimethylsilylated Branched Group 14 Compounds
;
_journal_issue 26
_journal_name_full Organometallics
_journal_page_first 6450
_journal_paper_doi 10.1021/om050835o
_journal_volume 24
_journal_year 2005
_chemical_formula_sum 'C18 H54 Ge2 Si6'
_chemical_formula_weight 584.33
_chemical_name_systematic
; 
 ? 
;
_space_group_IT_number 167
_symmetry_cell_setting rhombohedral
_symmetry_space_group_name_Hall '-R 3 2"c'
_symmetry_space_group_name_H-M 'R -3 c :H'
_atom_sites_solution_hydrogens geom
_atom_sites_solution_primary direct
_atom_sites_solution_secondary difmap
_audit_creation_method SHELXL-97
_cell_angle_alpha 90.00
_cell_angle_beta 90.00
_cell_angle_gamma 120.00
_cell_formula_units_Z 6
_cell_length_a 16.176(2)
_cell_length_b 16.176(2)
_cell_length_c 22.921(5)
_cell_measurement_temperature 253(2)
_cell_volume 5194.1(15)
_computing_cell_refinement 'Bruker XSCANS'
_computing_data_collection 'Bruker XSCANS'
_computing_data_reduction 'Bruker SHELXTL'
_computing_molecular_graphics 'Bruker SHELXTL'
_computing_publication_material 'Bruker SHELXTL'
_computing_structure_refinement 'SHELXL-97 (Sheldrick, 1997)'
_computing_structure_solution 'SHELXS-97 (Sheldrick, 1990)'
_diffrn_ambient_temperature 253(2)
_diffrn_measured_fraction_theta_full 0.997
_diffrn_measured_fraction_theta_max 0.997
_diffrn_measurement_device_type 'Bruker P4'
_diffrn_measurement_method '\w scans'
_diffrn_radiation_monochromator graphite
_diffrn_radiation_source 'fine-focus sealed tube'
_diffrn_radiation_type MoK\a
_diffrn_radiation_wavelength 0.71073
_diffrn_reflns_av_R_equivalents 0.0646
_diffrn_reflns_av_sigmaI/netI 0.0275
_diffrn_reflns_limit_h_max 20
_diffrn_reflns_limit_h_min -20
_diffrn_reflns_limit_k_max 20
_diffrn_reflns_limit_k_min -20
_diffrn_reflns_limit_l_max 28
_diffrn_reflns_limit_l_min -28
_diffrn_reflns_number 16024
_diffrn_reflns_theta_full 26.37
_diffrn_reflns_theta_max 26.37
_diffrn_reflns_theta_min 2.30
_diffrn_standards_interval_time 10
_exptl_absorpt_coefficient_mu 1.948
_exptl_absorpt_correction_T_max 0.6967
_exptl_absorpt_correction_T_min 0.5248
_exptl_absorpt_correction_type SADABS
_exptl_absorpt_process_details XPREP
_exptl_crystal_colour colorless
_exptl_crystal_density_diffrn 1.121
_exptl_crystal_density_method 'not measured'
_exptl_crystal_description blocks
_exptl_crystal_F_000 1860
_exptl_crystal_size_max 0.38
_exptl_crystal_size_mid 0.28
_exptl_crystal_size_min 0.20
_refine_diff_density_max 0.253
_refine_diff_density_min -0.183
_refine_diff_density_rms 0.043
_refine_ls_extinction_method none
_refine_ls_goodness_of_fit_ref 0.902
_refine_ls_hydrogen_treatment mixed
_refine_ls_matrix_type full
_refine_ls_number_parameters 43
_refine_ls_number_reflns 1183
_refine_ls_number_restraints 0
_refine_ls_restrained_S_all 0.902
_refine_ls_R_factor_all 0.0336
_refine_ls_R_factor_gt 0.0222
_refine_ls_shift/su_max 0.002
_refine_ls_shift/su_mean 0.000
_refine_ls_structure_factor_coef Fsqd
_refine_ls_weighting_details 'calc w=1/[\s^2^(Fo^2^)+(0.0330P)^2^+0.0000P] where P=(Fo^2^+2Fc^2^)/3'
_refine_ls_weighting_scheme calc
_refine_ls_wR_factor_gt 0.0540
_refine_ls_wR_factor_ref 0.0557
_reflns_number_gt 882
_reflns_number_total 1183
_reflns_threshold_expression >2sigma(I)
_cod_data_source_file om050835osi20050928_095303.cif
_cod_data_source_block 269j
_cod_depositor_comments
;
The following automatic conversions were performed:

'_symmetry_cell_setting' value 'Rhombohedral' changed to
'rhombohedral' according to
/home/saulius/struct/CIF-dictionaries/cif_core.dic dictionary named
'cif_core.dic' version 2.4.1 from 2010-06-29.

Automatic conversion script
Id: cif_fix_values 1715 2011-07-08 13:25:40Z adriana 
;
_cod_original_cell_volume 5194.3(15)
_cod_original_sg_symbol_H-M R-3c
_cod_database_code 4076215

loop_
_symmetry_equiv_pos_as_xyz
'x, y, z'
'-y, x-y, z'
'-x+y, -x, z'
'y, x, -z+1/2'
'x-y, -y, -z+1/2'
'-x, -x+y, -z+1/2'
'x+2/3, y+1/3, z+1/3'
'-y+2/3, x-y+1/3, z+1/3'
'-x+y+2/3, -x+1/3, z+1/3'
'y+2/3, x+1/3, -z+5/6'
'x-y+2/3, -y+1/3, -z+5/6'
'-x+2/3, -x+y+1/3, -z+5/6'
'x+1/3, y+2/3, z+2/3'
'-y+1/3, x-y+2/3, z+2/3'
'-x+y+1/3, -x+2/3, z+2/3'
'y+1/3, x+2/3, -z+7/6'
'x-y+1/3, -y+2/3, -z+7/6'
'-x+1/3, -x+y+2/3, -z+7/6'
'-x, -y, -z'
'y, -x+y, -z'
'x-y, x, -z'
'-y, -x, z-1/2'
'-x+y, y, z-1/2'
'x, x-y, z-1/2'
'-x+2/3, -y+1/3, -z+1/3'
'y+2/3, -x+y+1/3, -z+1/3'
'x-y+2/3, x+1/3, -z+1/3'
'-y+2/3, -x+1/3, z-1/6'
'-x+y+2/3, y+1/3, z-1/6'
'x+2/3, x-y+1/3, z-1/6'
'-x+1/3, -y+2/3, -z+2/3'
'y+1/3, -x+y+2/3, -z+2/3'
'x-y+1/3, x+2/3, -z+2/3'
'-y+1/3, -x+2/3, z+1/6'
'-x+y+1/3, y+2/3, z+1/6'
'x+1/3, x-y+2/3, z+1/6'

loop_
_atom_site_label
_atom_site_type_symbol
_atom_site_fract_x
_atom_site_fract_y
_atom_site_fract_z
_atom_site_U_iso_or_equiv
_atom_site_adp_type
_atom_site_occupancy
_atom_site_symmetry_multiplicity
_atom_site_calc_flag
_atom_site_refinement_flags
Ge1 Ge 0.0000 0.0000 0.195929(12) 0.03729(12) Uani 1 3 d S
Si1 Si 0.05815(4) 0.15633(4) 0.15480(2) 0.06206(19) Uani 1 1 d .
C1 C 0.16846(16) 0.25192(15) 0.18992(11) 0.1019(8) Uani 1 1 d .
H1A H 0.1819 0.3130 0.1753 0.153 Uiso 1 1 calc R
H1B H 0.2210 0.2422 0.1812 0.153 Uiso 1 1 calc R
H1C H 0.1594 0.2499 0.2314 0.153 Uiso 1 1 calc R
C2 C -0.03343(18) 0.19413(17) 0.15874(12) 0.1206(10) Uani 1 1 d .
H2A H -0.0521 0.1930 0.1986 0.181 Uiso 1 1 calc R
H2B H -0.0882 0.1512 0.1361 0.181 Uiso 1 1 calc R
H2C H -0.0071 0.2577 0.1435 0.181 Uiso 1 1 calc R
C3 C 0.0883(2) 0.1570(2) 0.07576(10) 0.1445(15) Uani 1 1 d .
H3A H 0.1078 0.2186 0.0594 0.217 Uiso 1 1 calc R
H3B H 0.0332 0.1093 0.0553 0.217 Uiso 1 1 calc R
H3C H 0.1394 0.1433 0.0722 0.217 Uiso 1 1 calc R

loop_
_atom_site_aniso_label
_atom_site_aniso_U_11
_atom_site_aniso_U_22
_atom_site_aniso_U_33
_atom_site_aniso_U_23
_atom_site_aniso_U_13
_atom_site_aniso_U_12
Ge1 0.04003(14) 0.04003(14) 0.03180(19) 0.000 0.000 0.02002(7)
Si1 0.0698(4) 0.0562(4) 0.0591(4) 0.0218(3) 0.0021(3) 0.0307(3)
C1 0.0827(17) 0.0569(14) 0.141(2) 0.0213(14) -0.0109(16) 0.0157(13)
C2 0.106(2) 0.101(2) 0.177(3) 0.0510(18) -0.0029(18) 0.0693(19)
C3 0.214(4) 0.128(3) 0.0657(18) 0.0509(18) 0.0363(19) 0.066(3)

loop_
_atom_type_symbol
_atom_type_description
_atom_type_scat_dispersion_real
_atom_type_scat_dispersion_imag
_atom_type_scat_source
C C 0.0033 0.0016 'International Tables Vol C Tables 4.2.6.8 and 6.1.1.4'
H H 0.0000 0.0000 'International Tables Vol C Tables 4.2.6.8 and 6.1.1.4'
Si Si 0.0817 0.0704 'International Tables Vol C Tables 4.2.6.8 and 6.1.1.4'
Ge Ge 0.1547 1.8001 'International Tables Vol C Tables 4.2.6.8 and 6.1.1.4'

loop_
_geom_angle_atom_site_label_1
_geom_angle_atom_site_label_2
_geom_angle_atom_site_label_3
_geom_angle
_geom_angle_site_symmetry_1
_geom_angle_site_symmetry_3
Si1 Ge1 Si1 105.649(18) 2 .
Si1 Ge1 Si1 105.646(18) 2 3
Si1 Ge1 Si1 105.648(18) . 3
Si1 Ge1 Ge1 113.069(16) 2 4
Si1 Ge1 Ge1 113.068(16) . 4
Si1 Ge1 Ge1 113.065(16) 3 4
C1 Si1 C2 107.17(12) . .
C1 Si1 C3 105.93(13) . .
C2 Si1 C3 106.99(11) . .
C1 Si1 Ge1 114.35(7) . .
C2 Si1 Ge1 111.60(8) . .
C3 Si1 Ge1 110.38(10) . .

loop_
_geom_bond_atom_site_label_1
_geom_bond_atom_site_label_2
_geom_bond_distance
_geom_bond_site_symmetry_2
Ge1 Si1 2.4062(6) 2
Ge1 Si1 2.4062(6) .
Ge1 Si1 2.4063(6) 3
Ge1 Ge1 2.4787(7) 4
Si1 C1 1.861(2) .
Si1 C2 1.866(2) .
Si1 C3 1.875(2) .

loop_
_geom_torsion_atom_site_label_1
_geom_torsion_atom_site_label_2
_geom_torsion_atom_site_label_3
_geom_torsion_atom_site_label_4
_geom_torsion
_geom_torsion_site_symmetry_1
Si1 Ge1 Si1 C1 169.03(9) 2
Si1 Ge1 Si1 C1 -79.29(10) 3
Ge1 Ge1 Si1 C1 44.87(10) 4
Si1 Ge1 Si1 C2 47.19(10) 2
Si1 Ge1 Si1 C2 158.86(9) 3
Ge1 Ge1 Si1 C2 -76.98(10) 4
Si1 Ge1 Si1 C3 -71.65(10) 2
Si1 Ge1 Si1 C3 40.02(10) 3
Ge1 Ge1 Si1 C3 164.18(9) 4
